data_1564707
loop_
_publ_author_name
'Yang, Miao'
'Qiu, Fenglei'
'M. El-Sayed, El-Sayed'
'Wang, Wenjing'
'du, shunfu'
'Su, Kongzhao'
'Yuan, Daqiang'

_publ_section_title
;
 Water-Stable Hydrazone-Linked Porous Organic Cages
;
_journal_name_full 'Chemical Science'
_journal_paper_doi 10.1039/D1SC04531H
_journal_year 2021
_chemical_formula_sum 'C120 H152 N20 O28'
_chemical_formula_weight 2322.65
_space_group_crystal_system triclinic
_space_group_IT_number 2
_space_group_name_Hall '-P 1'
_space_group_name_H-M_alt 'P -1'
_atom_sites_solution_hydrogens mixed
_audit_creation_method SHELXL-2018/3
_audit_update_record
;
2021-07-18 deposited with the CCDC.	2021-09-23 downloaded from the CCDC.
;
_cell_angle_alpha 82.336(3)
_cell_angle_beta 74.654(3)
_cell_angle_gamma 83.677(3)
_cell_formula_units_Z 2
_cell_length_a 16.5803(6)
_cell_length_b 19.1653(7)
_cell_length_c 28.6484(10)
_cell_measurement_reflns_used 13331
_cell_measurement_temperature 150(2)
_cell_measurement_theta_max 70.9210
_cell_measurement_theta_min 3.6980
_cell_volume 8673.8(6)
_computing_structure_refinement 'SHELXL-2018/3 (Sheldrick, 2018)'
_computing_structure_solution 'SHELXT 2018/2 (Sheldrick, 2018)'
_diffrn_ambient_temperature 150(2)
_diffrn_detector_area_resol_mean 10.5594
_diffrn_measured_fraction_theta_full 0.975
_diffrn_measured_fraction_theta_max 0.940
_diffrn_measurement_device_type 'SuperNova (Cu) X-ray Source'
_diffrn_measurement_method '\w scans'
_diffrn_radiation_type CuK\a
_diffrn_radiation_wavelength 1.54184
_diffrn_reflns_av_R_equivalents 0.0580
_diffrn_reflns_av_unetI/netI 0.0684
_diffrn_reflns_Laue_measured_fraction_full 0.975
_diffrn_reflns_Laue_measured_fraction_max 0.940
_diffrn_reflns_limit_h_max 20
_diffrn_reflns_limit_h_min -18
_diffrn_reflns_limit_k_max 23
_diffrn_reflns_limit_k_min -22
_diffrn_reflns_limit_l_max 35
_diffrn_reflns_limit_l_min -35
_diffrn_reflns_number 57657
_diffrn_reflns_point_group_measured_fraction_full 0.975
_diffrn_reflns_point_group_measured_fraction_max 0.940
_diffrn_reflns_theta_full 67.684
_diffrn_reflns_theta_max 72.430
_diffrn_reflns_theta_min 3.677
_diffrn_source 'micro-focus sealed X-ray tube'
_exptl_absorpt_coefficient_mu 0.527
_exptl_absorpt_correction_T_max 1.00000
_exptl_absorpt_correction_T_min 0.73497
_exptl_absorpt_correction_type multi-scan
_exptl_crystal_colour colourless
_exptl_crystal_density_diffrn 0.889
_exptl_crystal_description block
_exptl_crystal_F_000 2472
_exptl_crystal_size_max 0.2
_exptl_crystal_size_mid 0.18
_exptl_crystal_size_min 0.16
_refine_diff_density_max 0.686
_refine_diff_density_min -0.446
_refine_diff_density_rms 0.067
_refine_ls_extinction_method none
_refine_ls_goodness_of_fit_ref 1.055
_refine_ls_hydrogen_treatment constr
_refine_ls_matrix_type full
_refine_ls_number_parameters 1537
_refine_ls_number_reflns 32323
_refine_ls_number_restraints 8
_refine_ls_restrained_S_all 1.056
_refine_ls_R_factor_all 0.1353
_refine_ls_R_factor_gt 0.0998
_refine_ls_shift/su_max 0.000
_refine_ls_shift/su_mean 0.000
_refine_ls_structure_factor_coef Fsqd
_refine_ls_weighting_details 'w=1/[\s^2^(Fo^2^)+(0.1333P)^2^+15.4675P] where P=(Fo^2^+2Fc^2^)/3'
_refine_ls_weighting_scheme calc
_refine_ls_wR_factor_gt 0.2913
_refine_ls_wR_factor_ref 0.3206
_reflns_Friedel_coverage 0.000
_reflns_number_gt 20413
_reflns_number_total 32323
_reflns_threshold_expression 'I > 2\s(I)'
_cod_data_source_file d1sc04531h2.cif
_cod_data_source_block HPOC-101
_cod_database_code 1564707
_shelx_shelxl_version_number 2018/3
_shelx_space_group_comment
;
The symmetry employed for this shelxl refinement is uniquely defined
by the following loop, which should always be used as a source of
symmetry information in preference to the above space-group names.
They are only intended as comments.
;

loop_
_space_group_symop_operation_xyz
'x, y, z'
'-x, -y, -z'

loop_
_atom_site_label
_atom_site_type_symbol
_atom_site_fract_x
_atom_site_fract_y
_atom_site_fract_z
_atom_site_U_iso_or_equiv
_atom_site_adp_type
_atom_site_occupancy
_atom_site_site_symmetry_order
_atom_site_calc_flag
_atom_site_refinement_flags_posn
_atom_site_refinement_flags_adp
_atom_site_refinement_flags_occupancy
_atom_site_disorder_assembly
_atom_site_disorder_group
O13 O 1.38606(17) 0.36524(15) -0.02447(10) 0.0421(6) Uani 1 1 d . . . . .
H1AD H 1.397772 0.408407 -0.026971 0.050 Uiso 1 1 d R U . . .
O4 O 0.78183(19) 0.33559(15) 0.32475(11) 0.0451(7) Uani 1 1 d . . . . .
H4A2 H 0.762435 0.365965 0.304709 0.054 Uiso 1 1 d R U . . .
O11 O 1.11812(18) 0.21361(16) -0.13107(10) 0.0439(7) Uani 1 1 d . . . . .
H1AC H 1.116369 0.244863 -0.155357 0.053 Uiso 1 1 d R U . . .
O9 O 0.82263(18) 0.19662(16) 0.09439(11) 0.0480(7) Uani 1 1 d . . . . .
H9A1 H 0.779830 0.219928 0.086638 0.058 Uiso 1 1 d R U . . .
O15 O 1.08950(18) 0.33547(16) 0.20263(11) 0.0467(7) Uani 1 1 d . . . . .
H1AF H 1.057861 0.368877 0.217143 0.056 Uiso 1 1 d R U . . .
O6 O 0.87854(19) 0.38629(17) 0.54338(11) 0.0488(7) Uani 1 1 d . . . . .
H6A1 H 0.883540 0.431033 0.539401 0.059 Uiso 1 1 d R U . . .
O12 O 1.3367(2) 0.32865(16) -0.10202(11) 0.0503(7) Uani 1 1 d . . . . .
H1AA H 1.373527 0.331939 -0.086363 0.060 Uiso 1 1 d R U . . .
O5 O 0.8656(2) 0.39457(16) 0.37870(11) 0.0499(7) Uani 1 1 d . . . . .
H5A2 H 0.861140 0.374936 0.354283 0.060 Uiso 1 1 d R U . . .
O16 O 0.85243(18) 0.24833(18) 0.17223(12) 0.0524(8) Uani 1 1 d . . . . .
H1AG H 0.829169 0.219013 0.160662 0.063 Uiso 1 1 d R U . . .
O3 O 0.5297(2) 0.21865(17) 0.36515(12) 0.0538(8) Uani 1 1 d . . . . .
H3A1 H 0.497811 0.186245 0.380892 0.065 Uiso 1 1 d R U . . .
O8 O 0.5197(2) 0.22713(19) 0.67575(12) 0.0560(8) Uani 1 1 d . . . . .
H8A2 H 0.497384 0.257353 0.696042 0.067 Uiso 1 1 d R U . . .
O23 O 1.0015(2) 0.48717(18) 0.27037(13) 0.0550(8) Uani 1 1 d . . . . .
O10 O 0.9629(2) 0.18890(18) -0.07276(11) 0.0535(8) Uani 1 1 d . . . . .
H1AB H 1.005271 0.177529 -0.095933 0.064 Uiso 1 1 d R U . . .
O2 O 0.4250(2) 0.17536(17) 0.45519(12) 0.0520(8) Uani 1 1 d . . . . .
H2A2 H 0.375327 0.196024 0.458946 0.062 Uiso 1 1 d R U . . .
O7 O 0.7737(2) 0.34204(19) 0.63202(13) 0.0582(9) Uani 1 1 d . . . . .
H7A2 H 0.825105 0.345344 0.615890 0.070 Uiso 1 1 d R U . . .
O14 O 1.2379(2) 0.38195(17) 0.14069(12) 0.0587(9) Uani 1 1 d . . . . .
H1AE H 1.208335 0.365216 0.168558 0.070 Uiso 1 1 d R U . . .
O20 O 0.3765(2) 0.35103(18) 0.76419(13) 0.0558(8) Uani 1 1 d . . . . .
O19 O 0.9006(3) 0.58482(19) 0.55111(13) 0.0647(9) Uani 1 1 d . . . . .
O18 O 0.7201(2) 0.50395(18) 0.24960(14) 0.0613(9) Uani 1 1 d . . . . .
O1 O 0.4188(2) 0.2006(2) 0.61869(14) 0.0663(10) Uani 1 1 d . . . . .
H1A1 H 0.440338 0.193603 0.643293 0.080 Uiso 1 1 d R U . . .
O21 O 1.0684(2) 0.33955(18) -0.24178(13) 0.0598(9) Uani 1 1 d . . . . .
O17 O 0.1961(3) 0.2508(2) 0.45344(14) 0.0693(10) Uani 1 1 d . . . . .
N16 N 0.8918(2) 0.44806(18) 0.25076(13) 0.0429(8) Uani 1 1 d . . . . .
H16 H 0.839094 0.452769 0.252060 0.051 Uiso 1 1 calc R U . . .
N7 N 0.6611(2) 0.37794(19) 0.28724(14) 0.0474(9) Uani 1 1 d . . . . .
N3 N 0.5366(2) 0.3386(2) 0.71121(14) 0.0483(9) Uani 1 1 d . . . . .
O22 O 1.4637(2) 0.5466(2) -0.06474(15) 0.0726(11) Uani 1 1 d . . . . .
N6 N 0.9033(2) 0.5700(2) 0.47339(15) 0.0505(9) Uani 1 1 d . . . . .
H6 H 0.908690 0.589314 0.443982 0.061 Uiso 1 1 calc R U . . .
N4 N 0.5037(2) 0.3937(2) 0.73935(14) 0.0482(9) Uani 1 1 d . . . . .
H4 H 0.534820 0.425849 0.741010 0.058 Uiso 1 1 calc R U . . .
N12 N 1.1780(2) 0.37760(19) -0.22118(13) 0.0454(8) Uani 1 1 d . . . . .
H12 H 1.214781 0.408158 -0.227364 0.054 Uiso 1 1 calc R U . . .
N8 N 0.6238(2) 0.42608(19) 0.25735(13) 0.0452(8) Uani 1 1 d . . . . .
H8 H 0.579690 0.416436 0.249775 0.054 Uiso 1 1 calc R U . . .
N13 N 1.3743(2) 0.47630(19) 0.01660(14) 0.0468(8) Uani 1 1 d . . . . .
N15 N 0.9433(2) 0.39327(19) 0.22942(13) 0.0448(8) Uani 1 1 d . . . . .
N9 N 0.7559(2) 0.24860(19) 0.02635(15) 0.0477(9) Uani 1 1 d . . . . .
N11 N 1.1754(2) 0.32442(19) -0.18323(13) 0.0464(8) Uani 1 1 d . . . . .
N14 N 1.3921(2) 0.5458(2) 0.01476(15) 0.0494(9) Uani 1 1 d . . . . .
H14 H 1.375437 0.568674 0.039891 0.059 Uiso 1 1 calc R U . . .
N5 N 0.8913(2) 0.4990(2) 0.48505(14) 0.0478(9) Uani 1 1 d . . . . .
O24 O 0.6112(3) 0.2810(2) 0.08957(16) 0.0820(13) Uani 1 1 d . . . . .
N10 N 0.6887(2) 0.28592(19) 0.01206(16) 0.0511(9) Uani 1 1 d . . . . .
H10 H 0.691416 0.299209 -0.018164 0.061 Uiso 1 1 calc R U . . .
N1 N 0.2961(3) 0.2317(2) 0.51438(16) 0.0554(10) Uani 1 1 d . . . . .
N2 N 0.2167(2) 0.2651(2) 0.52584(17) 0.0576(10) Uani 1 1 d . . . . .
H2 H 0.196628 0.280472 0.553804 0.069 Uiso 1 1 calc R U . . .
C50 C 0.9593(2) 0.1400(2) 0.07391(15) 0.0383(9) Uani 1 1 d . . . . .
C59 C 1.2493(3) 0.2697(2) 0.10812(16) 0.0407(9) Uani 1 1 d . . . . .
C70 C 1.1748(2) 0.1672(2) -0.06411(15) 0.0383(9) Uani 1 1 d . . . . .
C62 C 1.3411(2) 0.3347(2) 0.01900(15) 0.0394(9) Uani 1 1 d . . . . .
C10 C 0.6540(3) 0.2763(2) 0.34440(15) 0.0408(9) Uani 1 1 d . . . . .
C71 C 1.2335(2) 0.1715(2) -0.03806(15) 0.0385(9) Uani 1 1 d . . . . .
H71 H 1.234204 0.138206 -0.011357 0.046 Uiso 1 1 calc R U . . .
C66 C 1.2914(3) 0.2226(2) -0.04951(15) 0.0419(9) Uani 1 1 d . . . . .
C67 C 1.2864(3) 0.2742(2) -0.08819(15) 0.0406(9) Uani 1 1 d . . . . .
C54 C 0.9687(3) 0.2927(2) 0.18720(15) 0.0415(9) Uani 1 1 d . . . . .
C55 C 1.0555(3) 0.2876(2) 0.18374(15) 0.0423(9) Uani 1 1 d . . . . .
C49 C 1.0291(3) 0.1196(2) 0.03793(15) 0.0387(9) Uani 1 1 d . . . . .
H49 H 1.075010 0.095593 0.047482 0.046 Uiso 1 1 calc R U . . .
C46 C 0.8934(3) 0.1928(2) 0.01008(16) 0.0421(9) Uani 1 1 d . . . . .
C68 C 1.2277(3) 0.2728(2) -0.11595(15) 0.0410(9) Uani 1 1 d . . . . .
C11 C 0.7349(3) 0.2821(2) 0.35034(15) 0.0406(9) Uani 1 1 d . . . . .
C22 C 0.7681(3) 0.2375(2) 0.59396(15) 0.0441(9) Uani 1 1 d . . . . .
C56 C 1.0747(3) 0.1849(2) 0.14224(15) 0.0403(9) Uani 1 1 d . . . . .
H56 H 1.110427 0.149105 0.126966 0.048 Uiso 1 1 calc R U . . .
C72 C 1.1124(3) 0.1104(2) -0.05002(15) 0.0408(9) Uani 1 1 d . . . . .
H72 H 1.094187 0.106072 -0.079324 0.049 Uiso 1 1 calc R U . . .
C74 C 1.2323(3) 0.0132(2) -0.07372(17) 0.0462(10) Uani 1 1 d . . . . .
H74 H 1.271016 0.050604 -0.080758 0.055 Uiso 1 1 calc R U . . .
O27 O 0.8139(3) 1.0584(2) 0.49666(18) 0.0891(13) Uani 1 1 d . . . . .
C92 C 0.9278(3) 0.4944(2) 0.26970(15) 0.0443(10) Uani 1 1 d . . . . .
C15 C 0.8597(3) 0.2811(2) 0.42872(16) 0.0421(9) Uani 1 1 d . . . . .
C53 C 0.9369(3) 0.2404(2) 0.16768(16) 0.0433(9) Uani 1 1 d . . . . .
C58 C 1.2030(3) 0.2315(2) 0.15649(15) 0.0406(9) Uani 1 1 d . . . . .
H58 H 1.209769 0.257471 0.182290 0.049 Uiso 1 1 calc R U . . .
C45 C 0.8912(3) 0.1766(2) 0.05889(16) 0.0402(9) Uani 1 1 d . . . . .
C63 C 1.3237(2) 0.2650(2) 0.02219(15) 0.0393(9) Uani 1 1 d . . . . .
C51 C 0.9549(3) 0.1257(2) 0.12811(16) 0.0410(9) Uani 1 1 d . . . . .
H51 H 0.895185 0.126131 0.145035 0.049 Uiso 1 1 calc R U . . .
C13 C 0.7204(3) 0.1816(2) 0.40919(16) 0.0434(9) Uani 1 1 d . . . . .
H13 H 0.741999 0.150085 0.431333 0.052 Uiso 1 1 calc R U . . .
C65 C 1.3573(3) 0.2221(2) -0.02104(15) 0.0408(9) Uani 1 1 d . . . . .
H65 H 1.404417 0.246240 -0.042906 0.049 Uiso 1 1 calc R U . . .
C69 C 1.1737(3) 0.2179(2) -0.10372(15) 0.0409(9) Uani 1 1 d . . . . .
C47 C 0.9652(3) 0.1707(2) -0.02524(16) 0.0421(9) Uani 1 1 d . . . . .
C73 C 1.1550(3) 0.0371(2) -0.03596(16) 0.0431(9) Uani 1 1 d . . . . .
H73A H 1.170446 0.038656 -0.005762 0.052 Uiso 1 1 calc R U . . .
H73B H 1.114349 0.002115 -0.029929 0.052 Uiso 1 1 calc R U . . .
C93 C 0.8690(3) 0.5564(2) 0.28836(15) 0.0444(10) Uani 1 1 d . . . . .
H93A H 0.882205 0.569756 0.316832 0.053 Uiso 1 1 calc R U . . .
H93B H 0.811615 0.543227 0.297774 0.053 Uiso 1 1 calc R U . . .
C61 C 1.3118(3) 0.3741(2) 0.05949(16) 0.0416(9) Uani 1 1 d . . . . .
C20 C 0.8630(2) 0.2806(2) 0.51379(16) 0.0416(9) Uani 1 1 d . . . . .
C48 C 1.0339(3) 0.1332(2) -0.01185(15) 0.0386(9) Uani 1 1 d . . . . .
C64 C 1.2778(3) 0.2346(2) 0.06671(16) 0.0419(9) Uani 1 1 d . . . . .
H64 H 1.265343 0.187960 0.068895 0.050 Uiso 1 1 calc R U . . .
C12 C 0.7697(3) 0.2348(2) 0.38245(15) 0.0414(9) Uani 1 1 d . . . . .
C9 C 0.6077(3) 0.2214(2) 0.37222(16) 0.0439(9) Uani 1 1 d . . . . .
C94 C 1.3304(3) 0.4467(2) 0.05702(17) 0.0453(10) Uani 1 1 d . . . . .
H94 H 1.311026 0.471619 0.084085 0.054 Uiso 1 1 calc R U . . .
C105 C 0.8844(3) 0.4658(2) 0.45045(18) 0.0468(10) Uani 1 1 d . . . . .
H105 H 0.886665 0.489460 0.419656 0.056 Uiso 1 1 calc R U . . .
C107 C 0.6113(3) 0.3403(2) 0.68535(17) 0.0483(10) Uani 1 1 d . . . . .
H107 H 0.642871 0.376859 0.686652 0.058 Uiso 1 1 calc R U . . .
C103 C 0.6568(3) 0.4874(2) 0.24045(16) 0.0441(10) Uani 1 1 d . . . . .
C57 C 1.1090(3) 0.2345(2) 0.16052(15) 0.0402(9) Uani 1 1 d . . . . .
O28 O 0.0218(3) 0.3999(3) 0.62615(17) 0.0988(16) Uani 1 1 d . . . . .
C16 C 0.8649(3) 0.3543(2) 0.42214(16) 0.0420(9) Uani 1 1 d . . . . .
C91 C 0.9134(3) 0.3485(2) 0.21044(16) 0.0445(10) Uani 1 1 d . . . . .
H91 H 0.856534 0.352034 0.211606 0.053 Uiso 1 1 calc R U . . .
C102 C 0.6185(3) 0.3272(2) 0.31183(16) 0.0428(9) Uani 1 1 d . . . . .
H102 H 0.564901 0.323089 0.308694 0.051 Uiso 1 1 calc R U . . .
C60 C 1.2649(3) 0.3403(2) 0.10405(16) 0.0453(10) Uani 1 1 d . . . . .
C8 C 0.6395(3) 0.1727(2) 0.40455(16) 0.0419(9) Uani 1 1 d . . . . .
C18 C 0.8713(3) 0.3526(2) 0.50557(16) 0.0430(9) Uani 1 1 d . . . . .
C5 C 0.5810(3) 0.1200(2) 0.52346(17) 0.0463(10) Uani 1 1 d . . . . .
H5 H 0.634427 0.096954 0.518370 0.056 Uiso 1 1 calc R U . . .
C52 C 0.9896(3) 0.1859(2) 0.14558(15) 0.0404(9) Uani 1 1 d . . . . .
C17 C 0.8728(3) 0.3903(2) 0.46000(16) 0.0424(9) Uani 1 1 d . . . . .
C19 C 0.8572(2) 0.2467(2) 0.47485(16) 0.0427(9) Uani 1 1 d . . . . .
H19 H 0.851402 0.198339 0.480022 0.051 Uiso 1 1 calc R U . . .
C23 C 0.7179(3) 0.1860(2) 0.58992(17) 0.0464(10) Uani 1 1 d . . . . .
H23 H 0.740942 0.153207 0.567900 0.056 Uiso 1 1 calc R U . . .
C14 C 0.8576(3) 0.2417(2) 0.38636(15) 0.0396(9) Uani 1 1 d . . . . .
H14A H 0.884598 0.270892 0.356770 0.048 Uiso 1 1 calc R U . . .
C24 C 0.7309(3) 0.2882(2) 0.62578(17) 0.0466(10) Uani 1 1 d . . . . .
C97 C 1.2241(3) 0.3268(2) -0.15578(15) 0.0424(9) Uani 1 1 d . . . . .
H97 H 1.258032 0.364135 -0.161560 0.051 Uiso 1 1 calc R U . . .
C33 C 0.6458(3) 0.0413(2) 0.43457(18) 0.0504(11) Uani 1 1 d . . . . .
H33A H 0.689993 0.046522 0.449998 0.061 Uiso 1 1 calc R U . . .
H33B H 0.612011 0.004603 0.454302 0.061 Uiso 1 1 calc R U . . .
C104 C 0.6069(3) 0.5378(2) 0.21060(16) 0.0449(10) Uani 1 1 d . . . . .
H10O H 0.641906 0.549899 0.178172 0.054 Uiso 1 1 calc R U . . .
H10N H 0.559070 0.515355 0.207619 0.054 Uiso 1 1 calc R U . . .
C108 C 0.4228(3) 0.3959(2) 0.76378(15) 0.0432(9) Uani 1 1 d . . . . .
C25 C 0.6481(3) 0.2858(2) 0.65371(16) 0.0457(10) Uani 1 1 d . . . . .
C98 C 1.1221(3) 0.3811(2) -0.24853(16) 0.0447(10) Uani 1 1 d . . . . .
N17 N 0.1478(3) 0.3282(3) 0.32088(17) 0.0762(14) Uani 1 1 d . . . . .
C7 C 0.5899(3) 0.1117(2) 0.43414(17) 0.0447(10) Uani 1 1 d . . . . .
H7 H 0.547162 0.105194 0.417494 0.054 Uiso 1 1 calc R U . . .
C85 C 0.9945(3) 0.0527(2) 0.14244(16) 0.0432(9) Uani 1 1 d . . . . .
H85A H 0.971017 0.017605 0.129575 0.052 Uiso 1 1 calc R U . . .
H85B H 1.054217 0.051042 0.127017 0.052 Uiso 1 1 calc R U . . .
C3 C 0.4623(3) 0.1651(2) 0.49280(18) 0.0473(10) Uani 1 1 d . . . . .
C26 C 0.6008(3) 0.2307(3) 0.64936(16) 0.0475(10) Uani 1 1 d . . . . .
C27 C 0.6356(3) 0.1811(2) 0.61692(16) 0.0469(10) Uani 1 1 d . . . . .
C21 C 0.8593(3) 0.2416(2) 0.56386(17) 0.0476(10) Uani 1 1 d . . . . .
H21 H 0.885832 0.270379 0.580483 0.057 Uiso 1 1 calc R U . . .
O25 O 0.2475(3) 0.3467(3) 0.25086(17) 0.1018(16) Uani 1 1 d . . . . .
C4 C 0.5429(3) 0.1317(2) 0.48506(17) 0.0463(10) Uani 1 1 d . . . . .
C81 C 1.2413(3) 0.1548(2) 0.16579(17) 0.0470(10) Uani 1 1 d . . . . .
H81A H 1.236462 0.127864 0.140414 0.056 Uiso 1 1 calc R U . . .
H81B H 1.300475 0.155944 0.163655 0.056 Uiso 1 1 calc R U . . .
C6 C 0.5421(3) 0.1415(2) 0.56957(17) 0.0490(10) Uani 1 1 d . . . . .
C106 C 0.9066(3) 0.6086(3) 0.50901(19) 0.0511(11) Uani 1 1 d . . . . .
C2 C 0.4208(3) 0.1882(2) 0.53855(19) 0.0522(11) Uani 1 1 d . . . . .
C1 C 0.4624(3) 0.1769(3) 0.57565(18) 0.0524(11) Uani 1 1 d . . . . .
C100 C 0.1705(3) 0.2736(2) 0.49267(18) 0.0499(11) Uani 1 1 d . . . . .
C37 C 0.9102(3) 0.1708(2) 0.38563(16) 0.0452(10) Uani 1 1 d . . . . .
H37A H 0.884708 0.139613 0.414023 0.054 Uiso 1 1 calc R U . . .
H37B H 0.965679 0.178445 0.388231 0.054 Uiso 1 1 calc R U . . .
C95 C 1.4373(3) 0.5761(3) -0.0287(2) 0.0553(12) Uani 1 1 d . . . . .
C89 C 0.8221(3) 0.2330(2) -0.00582(18) 0.0486(10) Uani 1 1 d . . . . .
H89 H 0.825782 0.246569 -0.038670 0.058 Uiso 1 1 calc R U . . .
C86 C 0.9825(3) 0.0325(3) 0.19697(17) 0.0527(11) Uani 1 1 d . . . . .
H86 H 1.008868 0.067184 0.209115 0.063 Uiso 1 1 calc R U . . .
N20 N 0.4464(3) 0.2885(3) 0.2041(2) 0.0774(14) Uani 1 1 d . . . . .
C77 C 1.3922(3) 0.1474(2) -0.00578(18) 0.0504(11) Uani 1 1 d . . . . .
C28 C 0.5822(3) 0.1224(3) 0.61221(18) 0.0548(12) Uani 1 1 d . . . . .
H28 H 0.535635 0.120493 0.641614 0.066 Uiso 1 1 calc R U . . .
C75 C 1.2768(3) -0.0534(3) -0.0533(2) 0.0558(12) Uani 1 1 d . . . . .
H75A H 1.292336 -0.044029 -0.024857 0.084 Uiso 1 1 calc R U . . .
H75B H 1.326299 -0.067198 -0.077436 0.084 Uiso 1 1 calc R U . . .
H75C H 1.239832 -0.090847 -0.044728 0.084 Uiso 1 1 calc R U . . .
C99 C 0.3361(3) 0.2232(3) 0.5473(2) 0.0569(12) Uani 1 1 d . . . . .
H99 H 0.311095 0.239618 0.577354 0.068 Uiso 1 1 calc R U . . .
C101 C 0.0858(3) 0.3137(2) 0.5083(2) 0.0546(12) Uani 1 1 d . . . . .
H10L H 0.065706 0.307208 0.543451 0.066 Uiso 1 1 calc R U . . .
H10M H 0.045759 0.295743 0.494471 0.066 Uiso 1 1 calc R U . . .
C38 C 0.9197(3) 0.1335(3) 0.33972(18) 0.0552(12) Uani 1 1 d . . . . .
H38 H 0.864401 0.119863 0.339794 0.066 Uiso 1 1 calc R U . . .
C34 C 0.6857(3) 0.0174(3) 0.38457(19) 0.0561(12) Uani 1 1 d . . . . .
H34 H 0.713107 0.057338 0.363698 0.067 Uiso 1 1 calc R U . . .
O26 O 0.4982(4) 0.3656(3) 0.2384(2) 0.118(2) Uani 1 1 d . . . . .
C76 C 1.2142(3) 0.0029(3) -0.12147(18) 0.0567(12) Uani 1 1 d . . . . .
H76A H 1.179616 -0.035867 -0.116412 0.085 Uiso 1 1 calc R U . . .
H76B H 1.265992 -0.007158 -0.145025 0.085 Uiso 1 1 calc R U . . .
H76C H 1.185454 0.045100 -0.133173 0.085 Uiso 1 1 calc R U . . .
N19 N 0.8452(4) 0.9454(3) 0.5266(2) 0.0792(14) Uani 1 1 d . . . . .
N18 N -0.1084(4) 0.4397(4) 0.6671(2) 0.096(2) Uani 1 1 d . . . . .
C90 C 0.6188(3) 0.3009(3) 0.0470(2) 0.0569(13) Uani 1 1 d . . . . .
C111 C 0.1776(3) 0.3617(3) 0.2775(2) 0.0646(14) Uani 1 1 d . . . . .
H111 H 0.144035 0.398771 0.266205 0.078 Uiso 1 1 calc R U . . .
C41 C 0.9106(4) 0.1693(3) 0.5616(2) 0.0662(14) Uani 1 1 d . . . . .
C78 C 1.4655(3) 0.1471(3) 0.0189(2) 0.0646(14) Uani 1 1 d . . . . .
H78 H 1.451456 0.185455 0.039827 0.078 Uiso 1 1 calc R U . . .
C96 C 1.4486(3) 0.6544(3) -0.0271(2) 0.0669(16) Uani 1 1 d . . . . .
H96A H 1.443468 0.663300 0.006181 0.080 Uiso 1 1 calc R U . . .
H96B H 1.503725 0.666147 -0.046567 0.080 Uiso 1 1 calc R U . . .
C29 C 0.6284(4) 0.0491(3) 0.6123(2) 0.0667(14) Uani 1 1 d . . . . .
H29A H 0.595498 0.017095 0.602895 0.080 Uiso 1 1 calc R U . . .
H29B H 0.681444 0.051239 0.587838 0.080 Uiso 1 1 calc R U . . .
C39 C 0.9514(5) 0.1827(3) 0.2931(2) 0.0761(17) Uani 1 1 d . . . . .
H39A H 1.001241 0.202443 0.294629 0.114 Uiso 1 1 calc R U . . .
H39B H 0.908920 0.220097 0.289962 0.114 Uiso 1 1 calc R U . . .
H39C H 0.963776 0.156405 0.265416 0.114 Uiso 1 1 calc R U . . .
C36 C 0.6218(4) -0.0037(3) 0.3613(2) 0.0754(16) Uani 1 1 d . . . . .
H36A H 0.593748 -0.042702 0.381114 0.113 Uiso 1 1 calc R U . . .
H36B H 0.649554 -0.017436 0.329544 0.113 Uiso 1 1 calc R U . . .
H36C H 0.581548 0.035506 0.358267 0.113 Uiso 1 1 calc R U . . .
C40 C 0.9781(4) 0.0668(3) 0.3414(2) 0.0712(16) Uani 1 1 d . . . . .
H40A H 0.982850 0.043158 0.313198 0.107 Uiso 1 1 calc R U . . .
H40B H 0.955876 0.036149 0.370254 0.107 Uiso 1 1 calc R U . . .
H40C H 1.032487 0.079086 0.341838 0.107 Uiso 1 1 calc R U . . .
C82 C 1.1989(4) 0.1171(3) 0.2154(2) 0.0677(14) Uani 1 1 d . . . . .
H82 H 1.140111 0.113486 0.216101 0.081 Uiso 1 1 calc R U . . .
C87 C 1.0283(5) -0.0405(3) 0.2064(2) 0.0770(17) Uani 1 1 d . . . . .
H87A H 1.005481 -0.075345 0.193504 0.115 Uiso 1 1 calc R U . . .
H87B H 1.021042 -0.052540 0.240756 0.115 Uiso 1 1 calc R U . . .
H87C H 1.087042 -0.038903 0.190654 0.115 Uiso 1 1 calc R U . . .
C35 C 0.7533(4) -0.0434(3) 0.3869(3) 0.0796(17) Uani 1 1 d . . . . .
H35A H 0.799935 -0.026314 0.394747 0.119 Uiso 1 1 calc R U . . .
H35B H 0.771895 -0.061788 0.355961 0.119 Uiso 1 1 calc R U . . .
H35C H 0.730419 -0.080078 0.411564 0.119 Uiso 1 1 calc R U . . .
C88 C 0.8890(4) 0.0345(4) 0.2254(2) 0.0757(17) Uani 1 1 d . . . . .
H88A H 0.864991 0.082393 0.224378 0.114 Uiso 1 1 calc R U . . .
H88B H 0.884685 0.015469 0.258655 0.114 Uiso 1 1 calc R U . . .
H88C H 0.859409 0.006760 0.210870 0.114 Uiso 1 1 calc R U . . .
C120 C 0.4798(4) 0.3467(4) 0.2011(3) 0.0828(19) Uani 1 1 d . . . . .
H120 H 0.490878 0.375621 0.171773 0.099 Uiso 1 1 calc R U . . .
C117 C 0.8594(5) 1.0128(3) 0.5132(3) 0.088(2) Uani 1 1 d . . . . .
H117 H 0.909187 1.026778 0.516790 0.105 Uiso 1 1 calc R U . . .
C84 C 1.2006(5) 0.1569(4) 0.2577(2) 0.088(2) Uani 1 1 d . . . . .
H84A H 1.257667 0.160551 0.258049 0.132 Uiso 1 1 calc R U . . .
H84B H 1.171837 0.131884 0.287748 0.132 Uiso 1 1 calc R U . . .
H84C H 1.173193 0.203366 0.253922 0.132 Uiso 1 1 calc R U . . .
C83 C 1.2408(6) 0.0423(3) 0.2200(3) 0.094(2) Uani 1 1 d . . . . .
H83A H 1.230983 0.016324 0.195821 0.141 Uiso 1 1 calc R U . . .
H83B H 1.217539 0.019103 0.251826 0.141 Uiso 1 1 calc R U . . .
H83C H 1.300008 0.044398 0.215172 0.141 Uiso 1 1 calc R U . . .
C112 C -0.0484(4) 0.4442(4) 0.6297(2) 0.0816(18) Uani 1 1 d . . . . .
H112 H -0.052324 0.478467 0.604000 0.098 Uiso 1 1 calc R U . . .
C109 C 0.0631(4) 0.3454(4) 0.3485(3) 0.090(2) Uani 1 1 d . . . . .
H9N H 0.040030 0.387501 0.332922 0.135 Uiso 1 1 calc R U . . .
H9M H 0.063571 0.353136 0.380855 0.135 Uiso 1 1 calc R U . . .
H9L H 0.029388 0.307127 0.350085 0.135 Uiso 1 1 calc R U . . .
C116 C 0.8985(5) 0.8958(4) 0.5499(3) 0.089(2) Uani 1 1 d . . . . .
H11A H 0.946094 0.918590 0.551783 0.134 Uiso 1 1 calc R U . . .
H11B H 0.917326 0.856372 0.531224 0.134 Uiso 1 1 calc R U . . .
H11C H 0.867466 0.879491 0.582096 0.134 Uiso 1 1 calc R U . . .
C42 C 0.9333(5) 0.1402(5) 0.6092(3) 0.102(2) Uani 1 1 d D . . . .
H42 H 0.918835 0.180144 0.628719 0.122 Uiso 1 1 calc R U . . .
C30 C 0.6452(5) 0.0193(4) 0.6600(3) 0.0855(19) Uani 1 1 d . . . . .
H30 H 0.675452 0.052419 0.670909 0.103 Uiso 1 1 calc R U . . .
C118 C 0.4144(4) 0.2726(5) 0.1664(3) 0.106(3) Uani 1 1 d . . . . .
H11D H 0.354300 0.274140 0.176940 0.159 Uiso 1 1 calc R U . . .
H11E H 0.436299 0.226165 0.157882 0.159 Uiso 1 1 calc R U . . .
H11F H 0.430699 0.306515 0.138430 0.159 Uiso 1 1 calc R U . . .
C119 C 0.4288(4) 0.2394(5) 0.2492(3) 0.104(3) Uani 1 1 d . . . . .
H11G H 0.468747 0.243390 0.267432 0.157 Uiso 1 1 calc R U . . .
H11H H 0.432881 0.191920 0.241155 0.157 Uiso 1 1 calc R U . . .
H11I H 0.373184 0.251079 0.268485 0.157 Uiso 1 1 calc R U . . .
C80 C 1.5467(5) 0.1607(5) -0.0164(3) 0.111(3) Uani 1 1 d . . . . .
H80A H 1.587803 0.165479 0.000795 0.166 Uiso 1 1 calc R U . . .
H80B H 1.540103 0.203501 -0.037187 0.166 Uiso 1 1 calc R U . . .
H80C H 1.564714 0.122036 -0.035845 0.166 Uiso 1 1 calc R U . . .
C115 C 0.7654(7) 0.9198(4) 0.5220(4) 0.131(4) Uani 1 1 d . . . . .
H11J H 0.739190 0.893029 0.551880 0.197 Uiso 1 1 calc R U . . .
H11K H 0.778032 0.890548 0.495880 0.197 Uiso 1 1 calc R U . . .
H11L H 0.728122 0.959638 0.515250 0.197 Uiso 1 1 calc R U . . .
C114 C -0.1195(7) 0.3954(7) 0.7105(3) 0.150(5) Uani 1 1 d . . . . .
H11M H -0.068627 0.366311 0.710849 0.225 Uiso 1 1 calc R U . . .
H11N H -0.164146 0.365898 0.713267 0.225 Uiso 1 1 calc R U . . .
H11O H -0.133513 0.423239 0.737444 0.225 Uiso 1 1 calc R U . . .
C79 C 1.4743(5) 0.0779(5) 0.0517(4) 0.143(5) Uani 1 1 d . . . . .
H79A H 1.507498 0.042722 0.032311 0.214 Uiso 1 1 calc R U . . .
H79B H 1.419716 0.061938 0.067055 0.214 Uiso 1 1 calc R U . . .
H79C H 1.501223 0.085859 0.076112 0.214 Uiso 1 1 calc R U . . .
C110 C 0.1958(9) 0.2721(7) 0.3412(3) 0.188(7) Uani 1 1 d . . . . .
H11P H 0.183022 0.227879 0.333721 0.281 Uiso 1 1 calc R U . . .
H11Q H 0.182452 0.272447 0.375904 0.281 Uiso 1 1 calc R U . . .
H11R H 0.254480 0.278056 0.327750 0.281 Uiso 1 1 calc R U . . .
C113 C -0.1870(5) 0.4900(5) 0.6651(4) 0.124(4) Uani 1 1 d . . . . .
H11S H -0.176397 0.520216 0.634972 0.186 Uiso 1 1 calc R U . . .
H11T H -0.200018 0.518269 0.691832 0.186 Uiso 1 1 calc R U . . .
H11U H -0.233451 0.462867 0.667404 0.186 Uiso 1 1 calc R U . . .
C31 C 0.6975(7) -0.0506(5) 0.6544(4) 0.132(4) Uani 1 1 d . . . . .
H31A H 0.697682 -0.074644 0.685957 0.199 Uiso 1 1 calc R U . . .
H31B H 0.753977 -0.042168 0.636520 0.199 Uiso 1 1 calc R U . . .
H31C H 0.674031 -0.079277 0.637036 0.199 Uiso 1 1 calc R U . . .
C44 C 0.8802(6) 0.0871(6) 0.6375(4) 0.151(5) Uani 1 1 d D . . . .
H44A H 0.878308 0.051299 0.617481 0.226 Uiso 1 1 calc R U . . .
H44B H 0.824667 0.108354 0.649668 0.226 Uiso 1 1 calc R U . . .
H44C H 0.902349 0.066182 0.664396 0.226 Uiso 1 1 calc R U . . .
C43 C 1.0224(7) 0.1258(10) 0.6032(6) 0.280(12) Uani 1 1 d D U . . .
H43A H 1.032936 0.084353 0.624153 0.420 Uiso 1 1 calc R U . . .
H43B H 1.044787 0.165315 0.611414 0.420 Uiso 1 1 calc R U . . .
H43C H 1.048870 0.118322 0.569931 0.420 Uiso 1 1 calc R U . . .
C32 C 0.5666(6) 0.0050(8) 0.6974(4) 0.187(7) Uani 1 1 d . . . . .
H32A H 0.527217 -0.010562 0.682449 0.281 Uiso 1 1 calc R U . . .
H32B H 0.543327 0.047308 0.712066 0.281 Uiso 1 1 calc R U . . .
H32C H 0.578218 -0.031180 0.721844 0.281 Uiso 1 1 calc R U . . .

loop_
_atom_site_aniso_label
_atom_site_aniso_U_11
_atom_site_aniso_U_22
_atom_site_aniso_U_33
_atom_site_aniso_U_23
_atom_site_aniso_U_13
_atom_site_aniso_U_12
O13 0.0337(14) 0.0425(15) 0.0452(16) 0.0007(12) -0.0017(12) -0.0098(12)
O4 0.0438(16) 0.0434(16) 0.0447(16) 0.0062(13) -0.0084(13) -0.0094(13)
O11 0.0408(16) 0.0489(16) 0.0420(15) 0.0064(13) -0.0128(13) -0.0112(13)
O9 0.0367(16) 0.0504(17) 0.0541(18) -0.0068(14) -0.0086(14) 0.0021(13)
O15 0.0378(16) 0.0514(17) 0.0500(17) -0.0146(14) -0.0032(13) -0.0080(13)
O6 0.0418(16) 0.0543(18) 0.0505(17) -0.0114(14) -0.0064(14) -0.0103(14)
O12 0.0487(18) 0.0528(18) 0.0495(17) 0.0089(14) -0.0111(14) -0.0248(15)
O5 0.0540(19) 0.0478(17) 0.0459(17) 0.0002(13) -0.0098(14) -0.0093(14)
O16 0.0315(15) 0.063(2) 0.062(2) -0.0211(16) -0.0021(14) -0.0071(14)
O3 0.0455(18) 0.0521(18) 0.065(2) 0.0111(15) -0.0194(16) -0.0152(14)
O8 0.0501(19) 0.064(2) 0.0497(18) -0.0086(15) 0.0008(15) -0.0149(16)
O23 0.0440(18) 0.0564(19) 0.066(2) -0.0090(16) -0.0137(16) -0.0058(15)
O10 0.0468(18) 0.066(2) 0.0426(17) 0.0063(14) -0.0113(14) 0.0024(15)
O2 0.0435(17) 0.0553(19) 0.0562(19) -0.0029(15) -0.0122(15) -0.0038(14)
O7 0.0384(17) 0.068(2) 0.064(2) -0.0224(17) 0.0071(15) -0.0160(15)
O14 0.070(2) 0.0515(19) 0.0459(18) -0.0107(14) 0.0106(16) -0.0213(16)
O20 0.0446(18) 0.0535(19) 0.065(2) -0.0122(16) -0.0005(16) -0.0114(15)
O19 0.081(3) 0.058(2) 0.055(2) -0.0063(17) -0.0167(19) -0.0082(18)
O18 0.0430(18) 0.0516(19) 0.089(3) 0.0174(17) -0.0232(18) -0.0152(15)
O1 0.054(2) 0.083(3) 0.061(2) -0.0258(19) -0.0022(17) -0.0087(18)
O21 0.061(2) 0.0536(19) 0.068(2) 0.0079(16) -0.0236(18) -0.0209(17)
O17 0.076(3) 0.067(2) 0.063(2) -0.0175(18) -0.0162(19) 0.0113(19)
N16 0.0352(18) 0.0428(19) 0.047(2) -0.0072(15) -0.0043(15) -0.0010(15)
N7 0.049(2) 0.0419(19) 0.052(2) 0.0027(16) -0.0168(18) -0.0032(16)
N3 0.047(2) 0.051(2) 0.044(2) -0.0064(16) -0.0052(17) -0.0051(17)
O22 0.060(2) 0.078(3) 0.062(2) 0.006(2) 0.0043(19) 0.0091(19)
N6 0.052(2) 0.044(2) 0.055(2) -0.0063(17) -0.0089(18) -0.0121(17)
N4 0.045(2) 0.049(2) 0.049(2) -0.0109(17) -0.0068(17) -0.0033(16)
N12 0.055(2) 0.0430(19) 0.0378(18) 0.0047(15) -0.0114(17) -0.0138(16)
N8 0.043(2) 0.044(2) 0.048(2) 0.0050(16) -0.0131(16) -0.0079(16)
N13 0.043(2) 0.043(2) 0.053(2) 0.0003(16) -0.0095(17) -0.0102(16)
N15 0.045(2) 0.0431(19) 0.0409(19) -0.0075(15) -0.0008(16) -0.0016(16)
N9 0.0349(19) 0.0424(19) 0.063(2) 0.0028(17) -0.0127(18) -0.0016(15)
N11 0.053(2) 0.0429(19) 0.0402(19) 0.0044(15) -0.0084(17) -0.0105(16)
N14 0.042(2) 0.047(2) 0.057(2) 0.0008(17) -0.0092(18) -0.0092(16)
N5 0.0373(19) 0.047(2) 0.057(2) -0.0090(17) -0.0038(17) -0.0104(16)
O24 0.059(2) 0.090(3) 0.079(3) 0.030(2) -0.010(2) 0.008(2)
N10 0.042(2) 0.044(2) 0.068(3) 0.0069(18) -0.0226(19) -0.0024(16)
N1 0.047(2) 0.050(2) 0.068(3) -0.0082(19) -0.009(2) -0.0096(18)
N2 0.040(2) 0.061(2) 0.068(3) -0.021(2) -0.0008(19) -0.0033(18)
C50 0.032(2) 0.036(2) 0.045(2) 0.0005(17) -0.0078(17) -0.0071(16)
C59 0.033(2) 0.042(2) 0.046(2) -0.0009(18) -0.0089(18) -0.0074(17)
C70 0.031(2) 0.038(2) 0.042(2) -0.0015(16) -0.0026(17) -0.0045(16)
C62 0.0289(19) 0.048(2) 0.038(2) 0.0007(17) -0.0052(16) -0.0056(17)
C10 0.043(2) 0.035(2) 0.043(2) -0.0022(17) -0.0088(18) -0.0064(17)
C71 0.032(2) 0.037(2) 0.040(2) 0.0016(16) -0.0003(17) -0.0031(16)
C66 0.040(2) 0.044(2) 0.039(2) -0.0070(17) -0.0036(18) -0.0015(18)
C67 0.035(2) 0.041(2) 0.041(2) -0.0007(17) -0.0016(17) -0.0063(17)
C54 0.036(2) 0.043(2) 0.040(2) -0.0037(17) 0.0005(17) -0.0086(17)
C55 0.045(2) 0.042(2) 0.040(2) -0.0026(17) -0.0091(19) -0.0132(18)
C49 0.034(2) 0.040(2) 0.043(2) -0.0001(17) -0.0109(17) -0.0076(16)
C46 0.038(2) 0.036(2) 0.051(2) 0.0045(18) -0.0119(19) -0.0075(17)
C68 0.040(2) 0.040(2) 0.039(2) -0.0022(17) -0.0020(18) -0.0082(17)
C11 0.037(2) 0.039(2) 0.040(2) 0.0020(17) -0.0002(17) -0.0078(17)
C22 0.040(2) 0.049(2) 0.040(2) -0.0032(18) -0.0044(18) -0.0020(18)
C56 0.038(2) 0.038(2) 0.040(2) -0.0023(17) -0.0032(17) -0.0034(17)
C72 0.041(2) 0.039(2) 0.042(2) 0.0001(17) -0.0100(18) -0.0056(17)
C74 0.040(2) 0.045(2) 0.050(2) -0.0047(19) -0.0044(19) -0.0084(18)
O27 0.117(4) 0.052(2) 0.099(3) 0.006(2) -0.035(3) -0.004(2)
C92 0.048(3) 0.047(2) 0.036(2) 0.0017(17) -0.0087(19) -0.0068(19)
C15 0.031(2) 0.046(2) 0.045(2) -0.0021(18) -0.0036(18) -0.0076(17)
C53 0.035(2) 0.048(2) 0.042(2) -0.0033(18) -0.0010(18) -0.0082(18)
C58 0.037(2) 0.047(2) 0.037(2) -0.0072(17) -0.0070(17) -0.0046(18)
C45 0.037(2) 0.035(2) 0.048(2) -0.0027(17) -0.0104(18) -0.0049(16)
C63 0.0269(19) 0.043(2) 0.046(2) -0.0022(17) -0.0067(17) -0.0045(16)
C51 0.033(2) 0.043(2) 0.045(2) -0.0031(18) -0.0057(18) -0.0075(17)
C13 0.046(2) 0.038(2) 0.043(2) -0.0009(17) -0.0085(19) -0.0018(18)
C65 0.035(2) 0.041(2) 0.043(2) -0.0009(17) -0.0049(18) -0.0049(17)
C69 0.033(2) 0.046(2) 0.042(2) -0.0042(18) -0.0047(17) -0.0065(17)
C47 0.037(2) 0.042(2) 0.045(2) 0.0081(18) -0.0114(18) -0.0091(17)
C73 0.039(2) 0.041(2) 0.048(2) -0.0027(18) -0.0072(19) -0.0069(18)
C93 0.052(3) 0.045(2) 0.035(2) -0.0026(17) -0.0090(19) -0.0056(19)
C61 0.036(2) 0.043(2) 0.045(2) -0.0025(18) -0.0088(18) -0.0075(17)
C20 0.0211(18) 0.054(2) 0.046(2) -0.0051(19) 0.0001(16) -0.0060(17)
C48 0.039(2) 0.0341(19) 0.040(2) 0.0019(16) -0.0073(17) -0.0053(16)
C64 0.034(2) 0.042(2) 0.049(2) -0.0039(18) -0.0092(18) -0.0014(17)
C12 0.042(2) 0.036(2) 0.044(2) -0.0038(17) -0.0075(18) -0.0009(17)
C9 0.039(2) 0.044(2) 0.047(2) -0.0042(18) -0.0075(19) -0.0023(18)
C94 0.038(2) 0.045(2) 0.050(2) -0.0065(19) -0.0028(19) -0.0091(18)
C105 0.036(2) 0.050(2) 0.052(3) -0.002(2) -0.0086(19) -0.0082(19)
C107 0.045(3) 0.049(2) 0.047(2) -0.0082(19) -0.003(2) -0.005(2)
C103 0.038(2) 0.042(2) 0.049(2) 0.0016(18) -0.0085(19) 0.0000(18)
C57 0.035(2) 0.046(2) 0.036(2) -0.0014(17) -0.0019(17) -0.0075(17)
O28 0.074(3) 0.151(5) 0.070(3) 0.005(3) -0.018(2) -0.023(3)
C16 0.034(2) 0.045(2) 0.044(2) -0.0005(18) -0.0046(18) -0.0069(17)
C91 0.042(2) 0.046(2) 0.043(2) -0.0045(18) -0.0066(19) -0.0046(19)
C102 0.039(2) 0.038(2) 0.049(2) 0.0004(18) -0.0081(19) -0.0070(17)
C60 0.038(2) 0.050(2) 0.045(2) -0.0074(19) -0.0020(19) -0.0081(19)
C8 0.040(2) 0.037(2) 0.045(2) 0.0000(17) -0.0037(18) -0.0078(17)
C18 0.031(2) 0.048(2) 0.047(2) -0.0080(19) -0.0027(18) -0.0072(17)
C5 0.041(2) 0.038(2) 0.057(3) 0.0019(19) -0.009(2) -0.0084(18)
C52 0.034(2) 0.043(2) 0.041(2) 0.0000(17) -0.0042(17) -0.0101(17)
C17 0.034(2) 0.044(2) 0.047(2) -0.0062(18) -0.0051(18) -0.0037(17)
C19 0.0269(19) 0.047(2) 0.048(2) -0.0008(18) -0.0002(17) -0.0050(17)
C23 0.050(3) 0.038(2) 0.047(2) 0.0017(18) -0.007(2) -0.0058(19)
C14 0.034(2) 0.040(2) 0.040(2) -0.0014(17) -0.0014(17) -0.0043(16)
C24 0.049(3) 0.043(2) 0.047(2) -0.0033(19) -0.011(2) -0.0064(19)
C97 0.040(2) 0.044(2) 0.039(2) -0.0018(17) -0.0026(18) -0.0092(18)
C33 0.051(3) 0.039(2) 0.056(3) 0.003(2) -0.007(2) -0.0065(19)
C104 0.047(2) 0.041(2) 0.044(2) -0.0014(18) -0.0086(19) -0.0013(18)
C108 0.038(2) 0.045(2) 0.040(2) 0.0005(18) -0.0034(18) 0.0007(18)
C25 0.044(2) 0.048(2) 0.044(2) -0.0072(19) -0.0057(19) -0.0073(19)
C98 0.045(2) 0.045(2) 0.041(2) -0.0040(18) -0.0064(19) -0.0009(19)
N17 0.071(3) 0.100(4) 0.051(3) -0.010(2) -0.008(2) 0.008(3)
C7 0.040(2) 0.040(2) 0.053(3) 0.0000(19) -0.009(2) -0.0103(18)
C85 0.039(2) 0.042(2) 0.047(2) -0.0008(18) -0.0080(19) -0.0093(18)
C3 0.040(2) 0.043(2) 0.057(3) 0.000(2) -0.008(2) -0.0098(19)
C26 0.038(2) 0.055(3) 0.045(2) 0.000(2) -0.0018(19) -0.0086(19)
C27 0.056(3) 0.042(2) 0.042(2) 0.0000(18) -0.012(2) -0.0047(19)
C21 0.047(2) 0.050(2) 0.047(2) -0.0079(19) -0.015(2) 0.004(2)
O25 0.067(3) 0.165(5) 0.064(3) -0.011(3) -0.003(2) -0.005(3)
C4 0.043(2) 0.042(2) 0.052(3) 0.0009(19) -0.007(2) -0.0154(19)
C81 0.042(2) 0.048(2) 0.051(2) -0.0021(19) -0.013(2) -0.0016(19)
C6 0.046(3) 0.047(2) 0.051(3) 0.002(2) -0.006(2) -0.015(2)
C106 0.039(2) 0.054(3) 0.059(3) -0.008(2) -0.008(2) -0.004(2)
C2 0.050(3) 0.043(2) 0.064(3) -0.008(2) -0.013(2) -0.007(2)
C1 0.048(3) 0.049(3) 0.057(3) -0.010(2) -0.003(2) -0.014(2)
C100 0.044(2) 0.043(2) 0.059(3) -0.007(2) -0.002(2) -0.0097(19)
C37 0.039(2) 0.045(2) 0.048(2) -0.0050(19) -0.0065(19) 0.0001(18)
C95 0.031(2) 0.055(3) 0.074(3) 0.017(3) -0.013(2) -0.008(2)
C89 0.050(3) 0.041(2) 0.055(3) 0.0021(19) -0.017(2) -0.0066(19)
C86 0.057(3) 0.055(3) 0.047(3) 0.001(2) -0.015(2) -0.009(2)
N20 0.049(3) 0.107(4) 0.081(3) -0.025(3) -0.015(2) -0.014(3)
C77 0.042(2) 0.047(2) 0.061(3) -0.010(2) -0.010(2) 0.0008(19)
C28 0.062(3) 0.047(3) 0.051(3) 0.000(2) -0.005(2) -0.018(2)
C75 0.044(3) 0.056(3) 0.065(3) -0.009(2) -0.011(2) 0.003(2)
C99 0.047(3) 0.052(3) 0.068(3) -0.011(2) -0.003(2) -0.010(2)
C101 0.046(3) 0.045(2) 0.069(3) -0.007(2) -0.006(2) -0.008(2)
C38 0.057(3) 0.051(3) 0.054(3) -0.013(2) -0.009(2) 0.009(2)
C34 0.062(3) 0.044(2) 0.059(3) 0.000(2) -0.012(2) -0.004(2)
O26 0.142(5) 0.096(4) 0.155(5) -0.010(3) -0.098(4) -0.032(3)
C76 0.048(3) 0.067(3) 0.054(3) -0.013(2) -0.009(2) -0.001(2)
N19 0.108(4) 0.052(3) 0.083(3) -0.008(2) -0.035(3) -0.003(3)
N18 0.078(4) 0.136(5) 0.077(4) -0.038(4) 0.009(3) -0.056(4)
C90 0.033(2) 0.051(3) 0.079(4) 0.015(2) -0.010(2) -0.009(2)
C111 0.049(3) 0.086(4) 0.057(3) -0.011(3) -0.007(2) -0.006(3)
C41 0.065(3) 0.072(3) 0.059(3) -0.007(3) -0.022(3) 0.019(3)
C78 0.049(3) 0.061(3) 0.080(4) -0.003(3) -0.018(3) 0.010(2)
C96 0.041(3) 0.054(3) 0.104(4) 0.027(3) -0.027(3) -0.016(2)
C29 0.090(4) 0.046(3) 0.066(3) 0.007(2) -0.026(3) -0.018(3)
C39 0.106(5) 0.062(3) 0.049(3) -0.012(2) -0.004(3) 0.012(3)
C36 0.088(4) 0.066(4) 0.078(4) -0.015(3) -0.029(3) -0.006(3)
C40 0.092(4) 0.056(3) 0.061(3) -0.014(2) -0.015(3) 0.014(3)
C82 0.073(4) 0.063(3) 0.065(3) 0.003(3) -0.023(3) 0.000(3)
C87 0.099(5) 0.061(3) 0.068(4) 0.014(3) -0.027(3) -0.001(3)
C35 0.089(4) 0.061(3) 0.090(4) -0.021(3) -0.027(4) 0.012(3)
C88 0.063(3) 0.107(5) 0.052(3) 0.010(3) -0.006(3) -0.028(3)
C120 0.059(3) 0.082(4) 0.118(6) -0.010(4) -0.038(4) -0.015(3)
C117 0.102(5) 0.060(4) 0.096(5) -0.011(3) -0.012(4) -0.010(4)
C84 0.104(5) 0.090(5) 0.060(4) 0.007(3) -0.009(4) -0.012(4)
C83 0.138(7) 0.068(4) 0.072(4) 0.011(3) -0.031(4) 0.001(4)
C112 0.069(4) 0.108(5) 0.067(4) -0.002(3) -0.012(3) -0.026(4)
C109 0.073(4) 0.107(5) 0.082(4) -0.028(4) 0.014(3) -0.031(4)
C116 0.087(5) 0.072(4) 0.109(5) -0.012(4) -0.030(4) 0.006(3)
C42 0.110(6) 0.107(6) 0.085(5) 0.007(4) -0.034(4) 0.015(5)
C30 0.088(5) 0.083(4) 0.085(4) 0.006(3) -0.035(4) 0.007(4)
C118 0.054(4) 0.166(8) 0.112(6) -0.064(6) -0.025(4) -0.006(4)
C119 0.060(4) 0.134(7) 0.102(6) -0.003(5) 0.007(4) -0.012(4)
C80 0.071(5) 0.138(7) 0.129(7) 0.012(6) -0.036(5) -0.039(5)
C115 0.178(10) 0.067(5) 0.189(10) -0.010(5) -0.121(9) -0.006(5)
C114 0.146(8) 0.247(13) 0.074(5) 0.043(6) -0.041(5) -0.127(9)
C79 0.082(5) 0.159(9) 0.188(10) 0.088(8) -0.079(6) -0.033(5)
C110 0.238(14) 0.225(13) 0.066(5) 0.003(6) -0.046(7) 0.126(11)
C113 0.069(5) 0.126(7) 0.177(9) -0.081(7) 0.002(5) -0.013(5)
C31 0.177(10) 0.099(6) 0.129(7) 0.016(5) -0.080(7) 0.027(6)
C44 0.093(6) 0.202(11) 0.125(7) 0.090(8) -0.024(5) -0.011(7)
C43 0.162(11) 0.44(3) 0.267(17) 0.224(18) -0.173(13) -0.153(15)
C32 0.086(6) 0.308(17) 0.116(7) 0.113(10) -0.010(5) 0.003(8)

loop_
_atom_type_symbol
_atom_type_description
_atom_type_scat_dispersion_real
_atom_type_scat_dispersion_imag
_atom_type_scat_source
C C 0.0181 0.0091 'International Tables Vol C Tables 4.2.6.8 and 6.1.1.4'
H H 0.0000 0.0000 'International Tables Vol C Tables 4.2.6.8 and 6.1.1.4'
N N 0.0311 0.0180 'International Tables Vol C Tables 4.2.6.8 and 6.1.1.4'
O O 0.0492 0.0322 'International Tables Vol C Tables 4.2.6.8 and 6.1.1.4'

loop_
_geom_angle_atom_site_label_1
_geom_angle_atom_site_label_2
_geom_angle_atom_site_label_3
_geom_angle
_geom_angle_site_symmetry_1
_geom_angle_site_symmetry_3
_geom_angle_publ_flag
C92 N16 N15 117.3(4) . . ?
C102 N7 N8 117.8(4) . . ?
C107 N3 N4 118.0(4) . . ?
C106 N6 N5 118.9(4) . . ?
C108 N4 N3 118.9(4) . . ?
C98 N12 N11 119.3(4) . . ?
C103 N8 N7 119.3(4) . . ?
C94 N13 N14 118.2(4) . . ?
C91 N15 N16 120.2(4) . . ?
C89 N9 N10 119.2(4) . . ?
C97 N11 N12 117.2(4) . . ?
C95 N14 N13 116.9(4) . . ?
C105 N5 N6 116.3(4) . . ?
C90 N10 N9 117.9(4) . . ?
C99 N1 N2 116.9(4) . . ?
C100 N2 N1 119.4(4) . . ?
C49 C50 C45 117.5(4) . . ?
C49 C50 C51 123.2(4) . . ?
C45 C50 C51 119.3(4) . . ?
C64 C59 C60 117.7(4) . . ?
C64 C59 C58 120.9(4) . . ?
C60 C59 C58 121.4(4) . . ?
C71 C70 C69 117.5(4) . . ?
C71 C70 C72 122.1(4) . . ?
C69 C70 C72 120.5(4) . . ?
O13 C62 C63 118.4(4) . . ?
O13 C62 C61 120.5(4) . . ?
C63 C62 C61 121.1(4) . . ?
C9 C10 C11 118.3(4) . . ?
C9 C10 C102 120.6(4) . . ?
C11 C10 C102 121.0(4) . . ?
C70 C71 C66 124.0(4) . . ?
C71 C66 C67 117.1(4) . . ?
C71 C66 C65 121.4(4) . . ?
C67 C66 C65 121.5(4) . . ?
O12 C67 C66 123.3(4) . . ?
O12 C67 C68 115.3(4) . . ?
C66 C67 C68 121.4(4) . . ?
C55 C54 C53 118.0(4) . . ?
C55 C54 C91 121.3(4) . . ?
C53 C54 C91 120.8(4) . . ?
O15 C55 C57 118.2(4) . . ?
O15 C55 C54 120.6(4) . . ?
C57 C55 C54 121.2(4) . . ?
C50 C49 C48 123.5(4) . . ?
C45 C46 C47 119.2(4) . . ?
C45 C46 C89 121.4(4) . . ?
C47 C46 C89 119.4(4) . . ?
C69 C68 C67 118.4(4) . . ?
C69 C68 C97 121.4(4) . . ?
C67 C68 C97 120.2(4) . . ?
O4 C11 C12 117.4(4) . . ?
O4 C11 C10 120.5(4) . . ?
C12 C11 C10 122.1(4) . . ?
C23 C22 C24 117.1(4) . . ?
C23 C22 C21 122.6(4) . . ?
C24 C22 C21 120.3(4) . . ?
C57 C56 C52 123.1(4) . . ?
C48 C72 C70 111.2(3) . . ?
C48 C72 C73 114.2(3) . . ?
C70 C72 C73 111.4(3) . . ?
C73 C74 C76 113.2(4) . . ?
C73 C74 C75 110.6(4) . . ?
C76 C74 C75 111.2(4) . . ?
O23 C92 N16 122.7(4) . . ?
O23 C92 C93 123.3(4) . . ?
N16 C92 C93 114.0(4) . . ?
C19 C15 C16 117.4(4) . . ?
C19 C15 C14 122.1(4) . . ?
C16 C15 C14 120.5(4) . . ?
O16 C53 C52 123.8(4) . . ?
O16 C53 C54 115.0(4) . . ?
C52 C53 C54 121.2(4) . . ?
C59 C58 C57 111.1(3) . . ?
C59 C58 C81 112.6(3) . . ?
C57 C58 C81 112.2(4) . . ?
O9 C45 C46 121.2(4) . . ?
O9 C45 C50 117.4(4) . . ?
C46 C45 C50 121.4(4) . . ?
C62 C63 C64 117.8(4) . . ?
C62 C63 C65 121.0(4) . . ?
C64 C63 C65 121.2(4) . . ?
C50 C51 C85 113.2(3) . . ?
C50 C51 C52 111.0(3) . . ?
C85 C51 C52 112.9(3) . . ?
C12 C13 C8 123.7(4) . . ?
C66 C65 C63 110.7(3) . . ?
C66 C65 C77 113.2(4) . . ?
C63 C65 C77 112.1(4) . . ?
O11 C69 C70 118.7(4) . . ?
O11 C69 C68 119.8(4) . . ?
C70 C69 C68 121.5(4) . . ?
O10 C47 C48 122.9(4) . . ?
O10 C47 C46 115.9(4) . . ?
C48 C47 C46 121.2(4) . . ?
C74 C73 C72 114.9(4) . . ?
C92 C93 C98 109.7(3) . 2_765 ?
C62 C61 C60 118.6(4) . . ?
C62 C61 C94 121.8(4) . . ?
C60 C61 C94 119.5(4) . . ?
C18 C20 C19 117.6(4) . . ?
C18 C20 C21 120.2(4) . . ?
C19 C20 C21 122.2(4) . . ?
C47 C48 C49 117.2(4) . . ?
C47 C48 C72 121.3(4) . . ?
C49 C48 C72 121.5(4) . . ?
C59 C64 C63 124.0(4) . . ?
C13 C12 C11 116.8(4) . . ?
C13 C12 C14 122.9(4) . . ?
C11 C12 C14 120.3(4) . . ?
O3 C9 C8 122.3(4) . . ?
O3 C9 C10 115.8(4) . . ?
C8 C9 C10 121.9(4) . . ?
N13 C94 C61 118.8(4) . . ?
N5 C105 C17 119.2(4) . . ?
N3 C107 C25 120.6(4) . . ?
O18 C103 N8 123.4(4) . . ?
O18 C103 C104 122.3(4) . . ?
N8 C103 C104 114.3(4) . . ?
C56 C57 C55 118.5(4) . . ?
C56 C57 C58 121.8(4) . . ?
C55 C57 C58 119.8(4) . . ?
O5 C16 C15 123.0(4) . . ?
O5 C16 C17 116.2(4) . . ?
C15 C16 C17 120.8(4) . . ?
N15 C91 C54 119.4(4) . . ?
N7 C102 C10 120.0(4) . . ?
O14 C60 C59 124.3(4) . . ?
O14 C60 C61 114.9(4) . . ?
C59 C60 C61 120.8(4) . . ?
C9 C8 C13 117.1(4) . . ?
C9 C8 C7 122.1(4) . . ?
C13 C8 C7 120.8(4) . . ?
O6 C18 C20 118.0(4) . . ?
O6 C18 C17 120.6(4) . . ?
C20 C18 C17 121.4(4) . . ?
C4 C5 C6 122.7(4) . . ?
C56 C52 C53 118.0(4) . . ?
C56 C52 C51 120.3(4) . . ?
C53 C52 C51 121.6(4) . . ?
C18 C17 C16 119.2(4) . . ?
C18 C17 C105 121.9(4) . . ?
C16 C17 C105 118.9(4) . . ?
C15 C19 C20 123.5(4) . . ?
C27 C23 C22 123.6(4) . . ?
C12 C14 C15 113.2(3) . . ?
C12 C14 C37 112.4(4) . . ?
C15 C14 C37 112.6(4) . . ?
O7 C24 C25 116.1(4) . . ?
O7 C24 C22 122.2(4) . . ?
C25 C24 C22 121.6(4) . . ?
N11 C97 C68 121.5(4) . . ?
C34 C33 C7 114.5(4) . . ?
C108 C104 C103 108.6(4) 2_666 . ?
O20 C108 N4 123.7(4) . . ?
O20 C108 C104 122.8(4) . 2_666 ?
N4 C108 C104 113.5(4) . 2_666 ?
C24 C25 C26 118.8(4) . . ?
C24 C25 C107 119.9(4) . . ?
C26 C25 C107 121.3(4) . . ?
O21 C98 N12 123.8(4) . . ?
O21 C98 C93 122.7(4) . 2_765 ?
N12 C98 C93 113.5(4) . 2_765 ?
C111 N17 C110 121.6(7) . . ?
C111 N17 C109 120.6(6) . . ?
C110 N17 C109 117.7(7) . . ?
C8 C7 C4 110.3(3) . . ?
C8 C7 C33 111.8(4) . . ?
C4 C7 C33 114.2(4) . . ?
C86 C85 C51 115.2(4) . . ?
O2 C3 C4 118.3(4) . . ?
O2 C3 C2 121.1(4) . . ?
C4 C3 C2 120.6(4) . . ?
O8 C26 C27 119.1(4) . . ?
O8 C26 C25 120.3(4) . . ?
C27 C26 C25 120.6(4) . . ?
C23 C27 C26 118.3(4) . . ?
C23 C27 C28 122.2(4) . . ?
C26 C27 C28 119.5(4) . . ?
C20 C21 C22 110.8(3) . . ?
C20 C21 C41 112.5(4) . . ?
C22 C21 C41 113.6(4) . . ?
C5 C4 C3 118.8(4) . . ?
C5 C4 C7 121.0(4) . . ?
C3 C4 C7 120.2(4) . . ?
C82 C81 C58 113.4(4) . . ?
C1 C6 C5 117.1(4) . . ?
C1 C6 C28 121.3(4) . . ?
C5 C6 C28 121.5(4) . . ?
O19 C106 N6 124.2(5) . . ?
O19 C106 C101 122.6(5) . 2_666 ?
N6 C106 C101 113.2(4) . 2_666 ?
C1 C2 C3 118.5(4) . . ?
C1 C2 C99 120.1(5) . . ?
C3 C2 C99 121.3(5) . . ?
O1 C1 C6 122.3(5) . . ?
O1 C1 C2 115.4(4) . . ?
C6 C1 C2 122.3(5) . . ?
O17 C100 N2 121.9(5) . . ?
O17 C100 C101 123.2(5) . . ?
N2 C100 C101 114.9(4) . . ?
C14 C37 C38 114.4(4) . . ?
O22 C95 N14 124.8(5) . . ?
O22 C95 C96 123.1(5) . . ?
N14 C95 C96 112.1(5) . . ?
N9 C89 C46 118.6(4) . . ?
C85 C86 C87 110.0(4) . . ?
C85 C86 C88 112.9(4) . . ?
C87 C86 C88 111.3(5) . . ?
C120 N20 C118 121.1(7) . . ?
C120 N20 C119 122.4(6) . . ?
C118 N20 C119 115.9(7) . . ?
C65 C77 C78 113.1(4) . . ?
C29 C28 C6 113.1(4) . . ?
C29 C28 C27 113.5(5) . . ?
C6 C28 C27 111.8(4) . . ?
N1 C99 C2 120.9(5) . . ?
C100 C101 C106 109.5(4) . 2_666 ?
C40 C38 C39 111.0(4) . . ?
C40 C38 C37 109.6(4) . . ?
C39 C38 C37 111.5(4) . . ?
C36 C34 C33 112.3(5) . . ?
C36 C34 C35 110.0(5) . . ?
C33 C34 C35 111.2(4) . . ?
C117 N19 C116 123.6(7) . . ?
C117 N19 C115 119.0(6) . . ?
C116 N19 C115 117.2(6) . . ?
C112 N18 C114 132.0(9) . . ?
C112 N18 C113 115.9(8) . . ?
C114 N18 C113 112.1(8) . . ?
O24 C90 N10 123.3(5) . . ?
O24 C90 C96 123.8(5) . 2_765 ?
N10 C90 C96 112.9(5) . 2_765 ?
O25 C111 N17 123.8(6) . . ?
C42 C41 C21 113.8(5) . . ?
C80 C78 C79 110.2(6) . . ?
C80 C78 C77 113.1(5) . . ?
C79 C78 C77 111.4(5) . . ?
C90 C96 C95 108.3(4) 2_765 . ?
C30 C29 C28 114.7(5) . . ?
C84 C82 C83 111.6(5) . . ?
C84 C82 C81 112.8(5) . . ?
C83 C82 C81 108.5(5) . . ?
N20 C120 O26 120.8(7) . . ?
O27 C117 N19 126.8(8) . . ?
N18 C112 O28 121.1(7) . . ?
C44 C42 C43 117.2(8) . . ?
C44 C42 C41 113.5(7) . . ?
C43 C42 C41 112.7(7) . . ?
C32 C30 C29 111.5(6) . . ?
C32 C30 C31 106.9(8) . . ?
C29 C30 C31 109.7(6) . . ?

loop_
_geom_bond_atom_site_label_1
_geom_bond_atom_site_label_2
_geom_bond_distance
_geom_bond_site_symmetry_2
_geom_bond_publ_flag
O13 C62 1.364(5) . ?
O4 C11 1.367(5) . ?
O11 C69 1.373(5) . ?
O9 C45 1.367(5) . ?
O15 C55 1.364(5) . ?
O6 C18 1.370(5) . ?
O12 C67 1.358(5) . ?
O5 C16 1.372(5) . ?
O16 C53 1.364(5) . ?
O3 C9 1.369(5) . ?
O8 C26 1.361(5) . ?
O23 C92 1.220(5) . ?
O10 C47 1.369(5) . ?
O2 C3 1.360(6) . ?
O7 C24 1.371(5) . ?
O14 C60 1.355(5) . ?
O20 C108 1.212(5) . ?
O19 C106 1.214(6) . ?
O18 C103 1.230(5) . ?
O1 C1 1.362(6) . ?
O21 C98 1.219(5) . ?
O17 C100 1.213(6) . ?
N16 C92 1.363(6) . ?
N16 N15 1.380(5) . ?
N7 C102 1.283(6) . ?
N7 N8 1.382(5) . ?
N3 C107 1.265(6) . ?
N3 N4 1.390(5) . ?
O22 C95 1.199(7) . ?
N6 C106 1.354(6) . ?
N6 N5 1.380(5) . ?
N4 C108 1.337(6) . ?
N12 C98 1.355(6) . ?
N12 N11 1.383(5) . ?
N8 C103 1.328(6) . ?
N13 C94 1.289(6) . ?
N13 N14 1.386(5) . ?
N15 C91 1.280(6) . ?
N9 C89 1.269(6) . ?
N9 N10 1.381(5) . ?
N11 C97 1.275(6) . ?
N14 C95 1.363(6) . ?
N5 C105 1.283(6) . ?
O24 C90 1.206(7) . ?
N10 C90 1.348(7) . ?
N1 C99 1.274(7) . ?
N1 N2 1.376(6) . ?
N2 C100 1.354(7) . ?
C50 C49 1.389(6) . ?
C50 C45 1.399(6) . ?
C50 C51 1.524(6) . ?
C59 C64 1.389(6) . ?
C59 C60 1.389(6) . ?
C59 C58 1.528(6) . ?
C70 C71 1.389(6) . ?
C70 C69 1.395(6) . ?
C70 C72 1.527(6) . ?
C62 C63 1.383(6) . ?
C62 C61 1.416(6) . ?
C10 C9 1.400(6) . ?
C10 C11 1.414(6) . ?
C10 C102 1.445(6) . ?
C71 C66 1.395(6) . ?
C66 C67 1.397(6) . ?
C66 C65 1.524(6) . ?
C67 C68 1.415(6) . ?
C54 C55 1.410(6) . ?
C54 C53 1.420(6) . ?
C54 C91 1.443(6) . ?
C55 C57 1.391(6) . ?
C49 C48 1.398(6) . ?
C46 C45 1.383(6) . ?
C46 C47 1.410(6) . ?
C46 C89 1.479(6) . ?
C68 C69 1.406(6) . ?
C68 C97 1.443(6) . ?
C11 C12 1.394(6) . ?
C22 C23 1.392(6) . ?
C22 C24 1.401(6) . ?
C22 C21 1.534(6) . ?
C56 C57 1.382(6) . ?
C56 C52 1.387(6) . ?
C72 C48 1.526(6) . ?
C72 C73 1.554(6) . ?
C74 C73 1.514(6) . ?
C74 C76 1.518(7) . ?
C74 C75 1.529(7) . ?
O27 C117 1.222(9) . ?
C92 C93 1.512(6) . ?
C15 C19 1.389(6) . ?
C15 C16 1.400(6) . ?
C15 C14 1.522(6) . ?
C53 C52 1.392(6) . ?
C58 C57 1.528(6) . ?
C58 C81 1.554(6) . ?
C63 C64 1.390(6) . ?
C63 C65 1.525(6) . ?
C51 C85 1.531(6) . ?
C51 C52 1.537(6) . ?
C13 C12 1.392(6) . ?
C13 C8 1.414(6) . ?
C65 C77 1.537(6) . ?
C47 C48 1.393(6) . ?
C93 C98 1.531(6) 2_765 ?
C61 C60 1.421(6) . ?
C61 C94 1.447(6) . ?
C20 C18 1.384(6) . ?
C20 C19 1.393(6) . ?
C20 C21 1.516(6) . ?
C12 C14 1.513(6) . ?
C9 C8 1.389(6) . ?
C105 C17 1.460(6) . ?
C107 C25 1.451(6) . ?
C103 C104 1.525(6) . ?
O28 C112 1.352(9) . ?
C16 C17 1.401(6) . ?
C8 C7 1.529(6) . ?
C18 C17 1.400(6) . ?
C5 C4 1.389(6) . ?
C5 C6 1.402(7) . ?
C23 C27 1.386(7) . ?
C14 C37 1.532(6) . ?
C24 C25 1.397(7) . ?
C33 C34 1.518(7) . ?
C33 C7 1.551(6) . ?
C104 C108 1.522(6) 2_666 ?
C25 C26 1.419(6) . ?
N17 C111 1.317(7) . ?
N17 C110 1.422(10) . ?
N17 C109 1.444(8) . ?
C7 C4 1.538(6) . ?
C85 C86 1.523(6) . ?
C3 C4 1.391(7) . ?
C3 C2 1.413(7) . ?
C26 C27 1.389(7) . ?
C27 C28 1.547(7) . ?
C21 C41 1.543(7) . ?
O25 C111 1.235(7) . ?
C81 C82 1.531(7) . ?
C6 C1 1.395(7) . ?
C6 C28 1.525(7) . ?
C106 C101 1.513(7) 2_666 ?
C2 C1 1.396(7) . ?
C2 C99 1.461(7) . ?
C100 C101 1.511(7) . ?
C37 C38 1.543(6) . ?
C95 C96 1.541(7) . ?
C86 C87 1.543(7) . ?
C86 C88 1.547(8) . ?
N20 C120 1.282(8) . ?
N20 C118 1.404(8) . ?
N20 C119 1.476(10) . ?
C77 C78 1.559(7) . ?
C28 C29 1.524(8) . ?
C38 C40 1.520(7) . ?
C38 C39 1.534(8) . ?
C34 C36 1.508(8) . ?
C34 C35 1.532(8) . ?
O26 C120 1.289(8) . ?
N19 C117 1.326(8) . ?
N19 C116 1.444(8) . ?
N19 C115 1.504(10) . ?
N18 C112 1.255(8) . ?
N18 C114 1.391(10) . ?
N18 C113 1.542(11) . ?
C90 C96 1.518(7) 2_765 ?
C41 C42 1.528(9) . ?
C78 C80 1.479(10) . ?
C78 C79 1.537(9) . ?
C29 C30 1.492(8) . ?
C82 C84 1.523(9) . ?
C82 C83 1.528(9) . ?
C42 C44 1.437(10) . ?
C42 C43 1.441(12) . ?
C30 C32 1.477(11) . ?
C30 C31 1.517(11) . ?
